data_7034708
loop_
_publ_author_name
'Frost, Jamie M.'
'Stirling, Robert J.'
'Sanz, Sergio'
'Vyas, Nidhi'
'Nichol, Gary S.'
'Rajaraman, Gopalan'
'Brechin, Euan K.'

_publ_section_title
;
 Turning a &quot;useless&quot; ligand into a &quot;useful&quot; ligand: a
 magneto-structural study of an unusual family of Cu(II) wheels derived
 from functionalised phenolic oximes.
;
_journal_issue 22
_journal_name_full 'Dalton transactions (Cambridge, England : 2003)'
_journal_page_first 10177
_journal_page_last 10187
_journal_paper_doi 10.1039/c5dt00884k
_journal_volume 44
_journal_year 2015
_chemical_formula_moiety 'C60 H84 Cl4 Cu8 N8 O16, 4(C2 H5 O0.5)'
_chemical_formula_sum 'C68 H104 Cl4 Cu8 N8 O18'
_chemical_formula_weight 1971.71
_space_group_crystal_system monoclinic
_space_group_IT_number 15
_space_group_name_Hall '-I 2ya'
_space_group_name_H-M_alt 'I 1 2/a 1'
_symmetry_space_group_name_Hall '-I 2ya'
_symmetry_space_group_name_H-M 'I 1 2/a 1'
_atom_sites_solution_hydrogens mixed
_atom_sites_solution_primary direct
_audit_creation_date 2014-08-20
_audit_creation_method
;
Olex2 1.2
(compiled 2014.06.27 svn.r2953 for OlexSys, GUI svn.r4862)
;
_audit_update_record
;
2014-10-16 deposited with the CCDC.
2015-04-02 downloaded from the CCDC.
;
_cell_angle_alpha 90
_cell_angle_beta 93.2820(10)
_cell_angle_gamma 90
_cell_formula_units_Z 8
_cell_length_a 15.74110(10)
_cell_length_b 20.12890(10)
_cell_length_c 51.7316(5)
_cell_measurement_reflns_used 77684
_cell_measurement_temperature 200.0
_cell_measurement_theta_max 75.9440
_cell_measurement_theta_min 3.8530
_cell_volume 16364.3(2)
_computing_cell_refinement
;
CrysAlisPro, Agilent Technologies,
Version 1.171.37.33 (release 27-03-2014 CrysAlis171 .NET)
(compiled Mar 27 2014,17:12:48)
;
_computing_data_collection
;
CrysAlisPro, Agilent Technologies,
Version 1.171.37.33 (release 27-03-2014 CrysAlis171 .NET)
(compiled Mar 27 2014,17:12:48)
;
_computing_data_reduction
;
CrysAlisPro, Agilent Technologies,
Version 1.171.37.33 (release 27-03-2014 CrysAlis171 .NET)
(compiled Mar 27 2014,17:12:48)
;
_computing_molecular_graphics 'Olex2 (Dolomanov et al., 2009)'
_computing_publication_material 'Olex2 (Dolomanov et al., 2009)'
_computing_structure_refinement 'ShelXL (Sheldrick, 2008)'
_computing_structure_solution 'ShelXT (Sheldrick, 2008)'
_diffrn_ambient_environment N~2~
_diffrn_ambient_temperature 200.0
_diffrn_detector 'CCD plate'
_diffrn_detector_area_resol_mean 5.1574
_diffrn_detector_type Atlas
_diffrn_measured_fraction_theta_full 0.999
_diffrn_measured_fraction_theta_max 0.996
_diffrn_measurement_details
;
  1 omega  -70.00   27.00   1.0000    5.0000
omega____ theta____ kappa____ phi______ frames
    -      -43.1686   57.0000    0.0000 97

  2 omega  -50.00   29.00   1.0000    5.0000
omega____ theta____ kappa____ phi______ frames
    -      -43.1686   38.0000 -180.0000 79

  3 omega  -50.00   29.00   1.0000    5.0000
omega____ theta____ kappa____ phi______ frames
    -      -43.1686   38.0000 -150.0000 79

  4 omega  -50.00   29.00   1.0000    5.0000
omega____ theta____ kappa____ phi______ frames
    -      -43.1686   38.0000  -90.0000 79

  5 omega  -50.00   29.00   1.0000    5.0000
omega____ theta____ kappa____ phi______ frames
    -      -43.1686   38.0000   90.0000 79

  6 omega  -50.00   29.00   1.0000    5.0000
omega____ theta____ kappa____ phi______ frames
    -      -43.1686   38.0000  120.0000 79

  7 omega -111.00  -16.00   1.0000    5.0000
omega____ theta____ kappa____ phi______ frames
    -      -43.1686  152.0000   63.9967 95

  8 omega   23.00   98.00   1.0000    5.0000
omega____ theta____ kappa____ phi______ frames
    -       43.1686 -125.0000    0.0000 75

  9 omega   36.00   91.00   1.0000   20.0000
omega____ theta____ kappa____ phi______ frames
    -      111.0000  -30.0000  150.0000 55

 10 omega   39.00  121.00   1.0000   20.0000
omega____ theta____ kappa____ phi______ frames
    -      111.0000 -125.0000   30.0000 82

 11 omega   99.00  178.00   1.0000   20.0000
omega____ theta____ kappa____ phi______ frames
    -      111.0000  115.0000  161.0000 79

 12 omega   30.00  109.00   1.0000   20.0000
omega____ theta____ kappa____ phi______ frames
    -      111.0000  -94.0000    0.0000 79

 13 omega   36.00   91.00   1.0000   20.0000
omega____ theta____ kappa____ phi______ frames
    -      111.0000  -30.0000   30.0000 55

 14 omega   24.00  178.00   1.0000   20.0000
omega____ theta____ kappa____ phi______ frames
    -      111.0000    0.0000 -180.0000 154

 15 omega   39.00  121.00   1.0000   20.0000
omega____ theta____ kappa____ phi______ frames
    -      111.0000 -125.0000  -60.0000 82

 16 omega   36.00   91.00   1.0000   20.0000
omega____ theta____ kappa____ phi______ frames
    -      111.0000  -30.0000  -30.0000 55

 17 omega   40.00   98.00   1.0000   20.0000
omega____ theta____ kappa____ phi______ frames
    -      111.0000  -45.0000   90.0000 58

 18 omega   37.00  142.00   1.0000   20.0000
omega____ theta____ kappa____ phi______ frames
    -      111.0000  -77.0000   90.0000 105

 19 omega   40.00   98.00   1.0000   20.0000
omega____ theta____ kappa____ phi______ frames
    -      111.0000  -45.0000  150.0000 58

 20 omega   36.00   91.00   1.0000   20.0000
omega____ theta____ kappa____ phi______ frames
    -      111.0000  -30.0000 -150.0000 55

 21 omega   36.00   91.00   1.0000   20.0000
omega____ theta____ kappa____ phi______ frames
    -      111.0000  -30.0000   90.0000 55

 22 omega   39.00  121.00   1.0000   20.0000
omega____ theta____ kappa____ phi______ frames
    -      111.0000 -125.0000    0.0000 82

 23 omega   94.00  178.00   1.0000   20.0000
omega____ theta____ kappa____ phi______ frames
    -      111.0000  125.0000    0.0000 84

 24 omega   39.00  121.00   1.0000   20.0000
omega____ theta____ kappa____ phi______ frames
    -      111.0000 -125.0000  120.0000 82

 25 omega   87.00  178.00   1.0000   20.0000
omega____ theta____ kappa____ phi______ frames
    -      111.0000   45.0000   90.0000 91

 26 omega   30.00  109.00   1.0000   20.0000
omega____ theta____ kappa____ phi______ frames
    -      111.0000  -94.0000  120.0000 79

 27 omega   30.00  109.00   1.0000   20.0000
omega____ theta____ kappa____ phi______ frames
    -      111.0000  -94.0000 -150.0000 79

 28 omega   39.00  121.00   1.0000   20.0000
omega____ theta____ kappa____ phi______ frames
    -      111.0000 -125.0000   90.0000 82

 29 omega   80.00  178.00   1.0000   20.0000
omega____ theta____ kappa____ phi______ frames
    -      111.0000   76.0000  142.7898 98

 30 omega   39.00  121.00   1.0000   20.0000
omega____ theta____ kappa____ phi______ frames
    -      111.0000 -125.0000 -150.0000 82

 31 omega   41.00  139.00   1.0000   20.0000
omega____ theta____ kappa____ phi______ frames
    -      111.0000  -61.0000  -60.0000 98

 32 omega   31.00  156.00   1.0000   20.0000
omega____ theta____ kappa____ phi______ frames
    -      111.0000  -15.0000 -180.0000 125

 33 omega   36.00   91.00   1.0000   20.0000
omega____ theta____ kappa____ phi______ frames
    -      111.0000  -30.0000 -120.0000 55

 34 omega   40.00   98.00   1.0000   20.0000
omega____ theta____ kappa____ phi______ frames
    -      111.0000  -45.0000  -30.0000 58

 35 omega   30.00  109.00   1.0000   20.0000
omega____ theta____ kappa____ phi______ frames
    -      111.0000  -94.0000 -180.0000 79

 36 omega   39.00  121.00   1.0000   20.0000
omega____ theta____ kappa____ phi______ frames
    -      111.0000 -123.0000  -27.4213 82

 37 omega -113.00  -17.00   1.0000    5.0000
omega____ theta____ kappa____ phi______ frames
    -      -43.1686  -57.0000   60.0000 96

 38 omega -113.00  -17.00   1.0000    5.0000
omega____ theta____ kappa____ phi______ frames
    -      -43.1686  -57.0000  -30.0000 96

 39 omega -117.00  -12.00   1.0000    5.0000
omega____ theta____ kappa____ phi______ frames
    -      -43.1686  -77.0000  150.0000 105

 40 omega -113.00  -17.00   1.0000    5.0000
omega____ theta____ kappa____ phi______ frames
    -      -43.1686  -57.0000 -120.0000 96

 41 omega -117.00  -12.00   1.0000    5.0000
omega____ theta____ kappa____ phi______ frames
    -      -43.1686  -77.0000 -120.0000 105

 42 omega -117.00  -12.00   1.0000    5.0000
omega____ theta____ kappa____ phi______ frames
    -      -43.1686  -77.0000   60.0000 105

 43 omega   11.00   46.00   1.0000    5.0000
omega____ theta____ kappa____ phi______ frames
    -       43.1686   81.0000  -86.8446 35

 44 omega   83.00  178.00   1.0000   20.0000
omega____ theta____ kappa____ phi______ frames
    -      111.0000   61.0000 -158.7046 95

 45 omega   87.00  178.00   1.0000   20.0000
omega____ theta____ kappa____ phi______ frames
    -      111.0000   30.0000    0.0000 91

 46 omega   83.00  131.00   1.0000   20.0000
omega____ theta____ kappa____ phi______ frames
    -      111.0000   61.0000   30.0000 48

 47 omega   66.00  178.00   1.0000   20.0000
omega____ theta____ kappa____ phi______ frames
    -      111.0000   15.0000  -60.0000 112
;
_diffrn_measurement_device 'four-circle diffractometer'
_diffrn_measurement_device_type 'SuperNova, Dual, Cu at zero, Atlas'
_diffrn_measurement_method '\w scans'
_diffrn_orient_matrix_UB_11 0.0092388000
_diffrn_orient_matrix_UB_12 0.0060544000
_diffrn_orient_matrix_UB_13 0.0297170000
_diffrn_orient_matrix_UB_21 -0.0848032000
_diffrn_orient_matrix_UB_22 0.0382413000
_diffrn_orient_matrix_UB_23 -0.0002214000
_diffrn_orient_matrix_UB_31 -0.0482758000
_diffrn_orient_matrix_UB_32 -0.0660251000
_diffrn_orient_matrix_UB_33 0.0025985000
_diffrn_radiation_monochromator mirror
_diffrn_radiation_probe x-ray
_diffrn_radiation_type CuK\a
_diffrn_radiation_wavelength 1.54184
_diffrn_reflns_av_R_equivalents 0.0503
_diffrn_reflns_av_unetI/netI 0.0204
_diffrn_reflns_Laue_measured_fraction_full 0.999
_diffrn_reflns_Laue_measured_fraction_max 0.996
_diffrn_reflns_limit_h_max 19
_diffrn_reflns_limit_h_min -19
_diffrn_reflns_limit_k_max 20
_diffrn_reflns_limit_k_min -25
_diffrn_reflns_limit_l_max 64
_diffrn_reflns_limit_l_min -65
_diffrn_reflns_number 200377
_diffrn_reflns_point_group_measured_fraction_full 0.999
_diffrn_reflns_point_group_measured_fraction_max 0.996
_diffrn_reflns_theta_full 67.684
_diffrn_reflns_theta_max 76.197
_diffrn_reflns_theta_min 3.378
_diffrn_source 'sealed X-ray tube'
_diffrn_source_type 'SuperNova (Cu) X-ray Source'
_exptl_absorpt_coefficient_mu 3.997
_exptl_absorpt_correction_T_max 0.983
_exptl_absorpt_correction_T_min 0.949
_exptl_absorpt_correction_type gaussian
_exptl_absorpt_process_details
;
CrysAlisPro, Agilent Technologies,
Version 1.171.37.33 (release 27-03-2014 CrysAlis171 .NET)
(compiled Mar 27 2014,17:12:48)
Numerical absorption correction based on gaussian integration over
            a multifaceted crystal model
Empirical absorption correction using spherical harmonics,
 implemented in SCALE3 ABSPACK scaling algorithm.
;
_exptl_crystal_colour blue
_exptl_crystal_colour_primary blue
_exptl_crystal_density_diffrn 1.601
_exptl_crystal_description block
_exptl_crystal_F_000 8096
_exptl_crystal_size_max 0.1101
_exptl_crystal_size_mid 0.0934
_exptl_crystal_size_min 0.0377
_refine_diff_density_max 1.913
_refine_diff_density_min -0.820
_refine_diff_density_rms 0.102
_refine_ls_extinction_method none
_refine_ls_goodness_of_fit_ref 1.134
_refine_ls_hydrogen_treatment mixed
_refine_ls_matrix_type full
_refine_ls_number_parameters 1002
_refine_ls_number_reflns 17064
_refine_ls_number_restraints 78
_refine_ls_restrained_S_all 1.138
_refine_ls_R_factor_all 0.0643
_refine_ls_R_factor_gt 0.0588
_refine_ls_shift/su_max 0.001
_refine_ls_shift/su_mean 0.000
_refine_ls_structure_factor_coef Fsqd
_refine_ls_weighting_details 'w=1/[\s^2^(Fo^2^)+(0.0564P)^2^+128.6241P] where P=(Fo^2^+2Fc^2^)/3'
_refine_ls_weighting_scheme calc
_refine_ls_wR_factor_gt 0.1547
_refine_ls_wR_factor_ref 0.1580
_reflns_Friedel_coverage 0.000
_reflns_number_gt 15363
_reflns_number_total 17064
_reflns_threshold_expression 'I > 2\s(I)'
_cod_data_source_file c5dt00884k2.cif
_cod_data_source_block 6
_cod_depositor_comments 'Adding full bibliography for 7034701--7034709.cif.'
_cod_database_code 7034708
_shelxl_version_number 2014/6
_chemical_oxdiff_formula 'C30 H30 N8 O20 Cu I'
_chemical_oxdiff_usercomment '@ 200 K JF3243.1'
_shelx_space_group_comment
;
The symmetry employed for this shelxl refinement is uniquely defined
by the following loop, which should always be used as a source of
symmetry information in preference to the above space-group names.
They are only intended as comments.
;
_reflns_odcompleteness_completeness 99.97
_reflns_odcompleteness_iscentric 1
_reflns_odcompleteness_theta 66.97
_olex2_refinement_description
;
1. Fixed Uiso
 At 1.2 times of:
  All C(H) groups, All C(H,H) groups, All O(H) groups
 At 1.5 times of:
  All C(H,H,H) groups
2. Restrained distances
 O8-H8 = O4-H4
 0.84 with sigma of 0.02
 O12-H12
 0.84 with sigma of 0.02
 O16-H16
 0.84 with sigma of 0.02
 C68-C67 \\sim C66-C65 \\sim C64-C63 \\sim C62-C61 \\sim C69-C70
 with sigma of 0.02
 O18-C67 \\sim O18-C66 \\sim O17-C63 \\sim O17-C62 \\sim O19-C69
 with sigma of 0.02
3. Rigid bond restraints
 C69, O19, C69, C70
 with sigma for 1-2 distances of 0.01 and sigma for 1-3 distances of 0.01
4. Rigid body (RIGU) restrains
 C68, C67, O18, C66, C65
 with sigma for 1-2 distances of 0.004 and sigma for 1-3 distances of 0.004
 C70, C69, O19
 with sigma for 1-2 distances of 0.004 and sigma for 1-3 distances of 0.004
 C64, C63, O17, C62, C61
 with sigma for 1-2 distances of 0.004 and sigma for 1-3 distances of 0.004
5. Others
 Fixed Sof: O17(0.5) C61(0.5) H61A(0.5) H61B(0.5) H61C(0.5) C62(0.5) H62A(0.5)
 H62B(0.5) C63(0.5) H63A(0.5) H63B(0.5) C64(0.5) H64A(0.5) H64B(0.5) H64C(0.5)
6.a Secondary CH2 refined with riding coordinates:
 C8(H8A,H8B), C11(H11A,H11B), C12(H12A,H12B), C13(H13A,H13B), C14(H14A,H14B),
 C15(H15A,H15B), C23(H23A,H23B), C26(H26A,H26B), C27(H27A,H27B), C28(H28A,H28B),
  C29(H29A,H29B), C30(H30A,H30B), C38(H38A,H38B), C41(H41A,H41B), C42(H42A,
 H42B), C43(H43A,H43B), C44(H44A,H44B), C45(H45A,H45B), C53(H53A,H53B),
 C56(H56A,H56B), C57(H57A,H57B), C58(H58A,H58B), C59(H59A,H59B), C60(H60A,H60B),
  C69(H69A,H69B), C62(H62A,H62B), C63(H63A,H63B), C66(H66A,H66B), C67(H67A,H67B)
6.b Me refined with riding coordinates:
 C25(H25A,H25B,H25C)
6.c Aromatic/amide H refined with riding coordinates:
 C3(H3), C5(H5), C18(H18), C20(H20), C33(H33), C35(H35), C48(H48), C50(H50)
6.d Idealised Me refined as rotating group:
 C9(H9A,H9B,H9C), C10(H10A,H10B,H10C), C24(H24A,H24B,H24C), C39(H39A,H39B,
 H39C), C40(H40A,H40B,H40C), C54(H54A,H54B,H54C), C55(H55A,H55B,H55C), C70(H70A,
 H70B,H70C), C61(H61A,H61B,H61C), C64(H64A,H64B,H64C), C65(H65A,H65B,H65C),
 C68(H68A,H68B,H68C)
;
_olex2_exptl_crystal_mounting_method 'Mitegen tip, Paratone oil'
_olex2_submission_original_sample_id JF3243.1
_olex2_submission_special_instructions 'No special instructions were received'

loop_
_space_group_symop_operation_xyz
'x, y, z'
'-x+1/2, y, -z'
'x+1/2, y+1/2, z+1/2'
'-x+1, y+1/2, -z+1/2'
'-x, -y, -z'
'x-1/2, -y, z'
'-x+1/2, -y+1/2, -z+1/2'
'x, -y+1/2, z+1/2'

loop_
_atom_site_label
_atom_site_type_symbol
_atom_site_fract_x
_atom_site_fract_y
_atom_site_fract_z
_atom_site_U_iso_or_equiv
_atom_site_adp_type
_atom_site_occupancy
_atom_site_site_symmetry_order
_atom_site_calc_flag
_atom_site_refinement_flags_posn
_atom_site_refinement_flags_adp
_atom_site_refinement_flags_occupancy
_atom_site_disorder_assembly
_atom_site_disorder_group
Cu1 Cu 0.64511(4) 0.63966(3) 0.43139(2) 0.03630(16) Uani 1 1 d . . . . .
Cu2 Cu 0.85608(4) 0.62460(4) 0.43294(2) 0.03677(16) Uani 1 1 d . . . . .
Cu3 Cu 0.96278(4) 0.64054(3) 0.38090(2) 0.03371(15) Uani 1 1 d . . . . .
Cu4 Cu 0.96675(4) 0.75241(3) 0.33261(2) 0.03092(15) Uani 1 1 d . . . . .
Cu5 Cu 0.85878(4) 0.89073(3) 0.33198(2) 0.02923(14) Uani 1 1 d . . . . .
Cu6 Cu 0.65630(4) 0.92687(3) 0.34299(2) 0.02960(14) Uani 1 1 d . . . . .
Cu7 Cu 0.51025(4) 0.81493(3) 0.34959(2) 0.03537(16) Uani 1 1 d . . . . .
Cu8 Cu 0.50028(4) 0.67866(3) 0.38637(2) 0.03350(15) Uani 1 1 d . . . . .
Cl1 Cl 0.64346(9) 0.54293(7) 0.45542(3) 0.0496(3) Uani 1 1 d . . . . .
Cl2 Cl 1.10575(8) 0.64673(8) 0.38079(3) 0.0530(3) Uani 1 1 d . . . . .
Cl3 Cl 0.84912(8) 0.96262(7) 0.29846(2) 0.0462(3) Uani 1 1 d . . . . .
Cl4 Cl 0.37100(10) 0.83564(8) 0.35522(5) 0.0773(6) Uani 1 1 d . . . . .
O1 O 0.7521(2) 0.66312(16) 0.44832(6) 0.0358(7) Uani 1 1 d . . . . .
O2 O 0.5797(2) 0.74415(17) 0.39688(7) 0.0417(8) Uani 1 1 d . . . . .
O3 O 0.9618(2) 0.6337(2) 0.41752(7) 0.0443(8) Uani 1 1 d . . . . .
O4 O 0.8341(3) 0.5128(2) 0.44579(8) 0.0539(10) Uani 1 1 d D . . . .
H4 H 0.7811(15) 0.520(4) 0.4449(14) 0.065 Uiso 1 1 d DR . . . .
O5 O 0.9557(2) 0.65846(15) 0.34449(6) 0.0339(7) Uani 1 1 d . . . . .
O6 O 0.7950(2) 0.6206(2) 0.40061(7) 0.0436(8) Uani 1 1 d . . . . .
O7 O 0.9232(2) 0.82780(16) 0.31396(6) 0.0357(7) Uani 1 1 d . . . . .
O8 O 1.1118(2) 0.7689(2) 0.34571(8) 0.0455(8) Uani 1 1 d D . . . .
H8 H 1.111(4) 0.741(3) 0.3579(9) 0.055 Uiso 1 1 d DR . . . .
O9 O 0.78008(19) 0.94161(15) 0.35048(6) 0.0322(6) Uani 1 1 d . . . . .
O10 O 0.9246(2) 0.78120(16) 0.36387(6) 0.0370(7) Uani 1 1 d . . . . .
O11 O 0.5454(2) 0.90439(15) 0.35286(7) 0.0365(7) Uani 1 1 d . . . . .
O12 O 0.6542(2) 0.9711(2) 0.29976(8) 0.0473(9) Uani 1 1 d D . . . .
H12 H 0.7053(18) 0.963(3) 0.2969(13) 0.057 Uiso 1 1 d DR . . . .
O13 O 0.4894(2) 0.72155(15) 0.35164(6) 0.0341(7) Uani 1 1 d . . . . .
O14 O 0.68112(19) 0.83916(16) 0.33365(7) 0.0366(7) Uani 1 1 d . . . . .
O15 O 0.5474(2) 0.61543(17) 0.41013(7) 0.0432(8) Uani 1 1 d . . . . .
O16 O 0.3830(3) 0.7366(2) 0.40209(11) 0.0642(12) Uani 1 1 d D . . . .
H16 H 0.395(5) 0.772(2) 0.3939(14) 0.077 Uiso 1 1 d DR . . . .
N1 N 0.6343(2) 0.7329(2) 0.41773(8) 0.0344(8) Uani 1 1 d . . . . .
N2 N 0.9217(3) 0.6255(2) 0.46732(8) 0.0420(9) Uani 1 1 d . . . . .
N3 N 0.8387(3) 0.6173(2) 0.37872(8) 0.0354(8) Uani 1 1 d . . . . .
N4 N 1.0196(2) 0.7256(2) 0.29994(8) 0.0348(8) Uani 1 1 d . . . . .
N5 N 0.8935(2) 0.84403(18) 0.36497(7) 0.0309(8) Uani 1 1 d . . . . .
N6 N 0.6272(2) 1.02123(18) 0.35014(8) 0.0349(8) Uani 1 1 d . . . . .
N7 N 0.6162(2) 0.79482(18) 0.33185(8) 0.0319(8) Uani 1 1 d . . . . .
N8 N 0.4091(2) 0.6125(2) 0.37686(8) 0.0372(9) Uani 1 1 d . . . . .
C1 C 0.7736(3) 0.7230(2) 0.45797(9) 0.0349(10) Uani 1 1 d . . . . .
C2 C 0.8377(3) 0.7249(3) 0.47818(9) 0.0386(10) Uani 1 1 d . . . . .
C3 C 0.8643(3) 0.7853(3) 0.48859(9) 0.0413(11) Uani 1 1 d . . . . .
H3 H 0.9076 0.7860 0.5022 0.050 Uiso 1 1 calc R . . . .
C4 C 0.8294(3) 0.8449(3) 0.47973(9) 0.0394(11) Uani 1 1 d . . . . .
C5 C 0.7667(3) 0.8425(2) 0.45990(9) 0.0365(10) Uani 1 1 d . . . . .
H5 H 0.7420 0.8831 0.4538 0.044 Uiso 1 1 calc R . . . .
C6 C 0.7377(3) 0.7829(2) 0.44837(9) 0.0330(9) Uani 1 1 d . . . . .
C7 C 0.6746(3) 0.7858(2) 0.42610(9) 0.0330(9) Uani 1 1 d . . . . .
C8 C 0.6531(3) 0.8513(2) 0.41350(10) 0.0399(11) Uani 1 1 d . . . . .
H8A H 0.6432 0.8449 0.3946 0.048 Uiso 1 1 calc R . . . .
H8B H 0.7016 0.8822 0.4164 0.048 Uiso 1 1 calc R . . . .
C9 C 0.5746(4) 0.8813(3) 0.42430(13) 0.0562(15) Uani 1 1 d . . . . .
H9A H 0.5251 0.8535 0.4195 0.084 Uiso 1 1 calc GR . . . .
H9B H 0.5655 0.9260 0.4172 0.084 Uiso 1 1 calc GR . . . .
H9C H 0.5823 0.8838 0.4432 0.084 Uiso 1 1 calc GR . . . .
C10 C 0.8601(4) 0.9105(3) 0.49098(11) 0.0516(13) Uani 1 1 d . . . . .
H10A H 0.8543 0.9105 0.5097 0.077 Uiso 1 1 calc GR . . . .
H10B H 0.8260 0.9467 0.4831 0.077 Uiso 1 1 calc GR . . . .
H10C H 0.9200 0.9170 0.4874 0.077 Uiso 1 1 calc GR . . . .
C11 C 0.8749(3) 0.6603(3) 0.48779(10) 0.0437(11) Uani 1 1 d . . . . .
H11A H 0.9145 0.6688 0.5030 0.052 Uiso 1 1 calc R . . . .
H11B H 0.8287 0.6312 0.4934 0.052 Uiso 1 1 calc R . . . .
C12 C 1.0001(3) 0.6611(3) 0.46144(10) 0.0465(12) Uani 1 1 d . . . . .
H12A H 1.0442 0.6537 0.4756 0.056 Uiso 1 1 calc R . . . .
H12B H 0.9883 0.7094 0.4603 0.056 Uiso 1 1 calc R . . . .
C13 C 1.0328(3) 0.6370(3) 0.43590(10) 0.0467(12) Uani 1 1 d . . . . .
H13A H 1.0761 0.6681 0.4298 0.056 Uiso 1 1 calc R . . . .
H13B H 1.0592 0.5926 0.4382 0.056 Uiso 1 1 calc R . . . .
C14 C 0.9420(4) 0.5559(3) 0.47558(12) 0.0520(14) Uani 1 1 d . . . . .
H14A H 0.9633 0.5559 0.4940 0.062 Uiso 1 1 calc R . . . .
H14B H 0.9875 0.5382 0.4651 0.062 Uiso 1 1 calc R . . . .
C15 C 0.8650(4) 0.5118(3) 0.47241(12) 0.0562(15) Uani 1 1 d . . . . .
H15A H 0.8802 0.4659 0.4777 0.067 Uiso 1 1 calc R . . . .
H15B H 0.8201 0.5279 0.4835 0.067 Uiso 1 1 calc R . . . .
C16 C 0.9068(3) 0.6241(2) 0.32686(9) 0.0328(9) Uani 1 1 d . . . . .
C17 C 0.9349(3) 0.6213(2) 0.30149(9) 0.0357(10) Uani 1 1 d . . . . .
C18 C 0.8858(3) 0.5884(3) 0.28229(10) 0.0405(11) Uani 1 1 d . . . . .
H18 H 0.9040 0.5877 0.2651 0.049 Uiso 1 1 calc R . . . .
C19 C 0.8103(3) 0.5563(3) 0.28777(10) 0.0422(11) Uani 1 1 d . . . . .
C20 C 0.7838(3) 0.5602(3) 0.31279(10) 0.0398(10) Uani 1 1 d . . . . .
H20 H 0.7328 0.5382 0.3168 0.048 Uiso 1 1 calc R . . . .
C21 C 0.8293(3) 0.5955(2) 0.33259(9) 0.0340(9) Uani 1 1 d . . . . .
C22 C 0.7921(3) 0.6019(2) 0.35805(9) 0.0330(9) Uani 1 1 d . . . . .
C23 C 0.6986(3) 0.5890(3) 0.36015(10) 0.0406(11) Uani 1 1 d . . . . .
H23A H 0.6685 0.5954 0.3430 0.049 Uiso 1 1 calc R . . . .
H23B H 0.6753 0.6212 0.3723 0.049 Uiso 1 1 calc R . . . .
C24 C 0.6830(4) 0.5183(3) 0.36965(13) 0.0537(14) Uani 1 1 d . . . . .
H24A H 0.7066 0.4863 0.3577 0.080 Uiso 1 1 calc GR . . . .
H24B H 0.6216 0.5107 0.3704 0.080 Uiso 1 1 calc GR . . . .
H24C H 0.7107 0.5125 0.3870 0.080 Uiso 1 1 calc GR . . . .
C25 C 0.7615(4) 0.5178(4) 0.26678(13) 0.0661(18) Uani 1 1 d . . . . .
H25A H 0.7907 0.5213 0.2506 0.099 Uiso 1 1 calc R . . . .
H25B H 0.7581 0.4710 0.2719 0.099 Uiso 1 1 calc R . . . .
H25C H 0.7039 0.5361 0.2642 0.099 Uiso 1 1 calc R . . . .
C26 C 1.0187(3) 0.6519(2) 0.29616(10) 0.0394(11) Uani 1 1 d . . . . .
H26A H 1.0321 0.6418 0.2781 0.047 Uiso 1 1 calc R . . . .
H26B H 1.0637 0.6317 0.3078 0.047 Uiso 1 1 calc R . . . .
C27 C 0.9642(3) 0.7583(2) 0.27949(9) 0.0369(10) Uani 1 1 d . . . . .
H27A H 0.9109 0.7326 0.2765 0.044 Uiso 1 1 calc R . . . .
H27B H 0.9936 0.7593 0.2631 0.044 Uiso 1 1 calc R . . . .
C28 C 0.9435(3) 0.8288(2) 0.28760(9) 0.0359(10) Uani 1 1 d . . . . .
H28A H 0.9929 0.8582 0.2854 0.043 Uiso 1 1 calc R . . . .
H28B H 0.8946 0.8460 0.2767 0.043 Uiso 1 1 calc R . . . .
C29 C 1.1086(3) 0.7513(3) 0.29999(10) 0.0433(11) Uani 1 1 d . . . . .
H29A H 1.1072 0.7995 0.2962 0.052 Uiso 1 1 calc R . . . .
H29B H 1.1387 0.7289 0.2861 0.052 Uiso 1 1 calc R . . . .
C30 C 1.1575(3) 0.7399(3) 0.32586(11) 0.0467(12) Uani 1 1 d . . . . .
H30A H 1.1644 0.6916 0.3291 0.056 Uiso 1 1 calc R . . . .
H30B H 1.2147 0.7601 0.3256 0.056 Uiso 1 1 calc R . . . .
C31 C 0.7976(3) 0.9662(2) 0.37421(9) 0.0316(9) Uani 1 1 d . . . . .
C32 C 0.7577(3) 1.0263(2) 0.38084(10) 0.0350(10) Uani 1 1 d . . . . .
C33 C 0.7783(3) 1.0555(2) 0.40455(10) 0.0407(11) Uani 1 1 d . . . . .
H33 H 0.7508 1.0956 0.4089 0.049 Uiso 1 1 calc R . . . .
C34 C 0.8383(3) 1.0278(3) 0.42229(10) 0.0425(11) Uani 1 1 d . . . . .
C35 C 0.8738(3) 0.9673(3) 0.41607(9) 0.0377(10) Uani 1 1 d . . . . .
H35 H 0.9135 0.9473 0.4282 0.045 Uiso 1 1 calc R . . . .
C36 C 0.8535(3) 0.9339(2) 0.39245(9) 0.0328(9) Uani 1 1 d . . . . .
C37 C 0.8888(3) 0.8677(2) 0.38832(8) 0.0307(9) Uani 1 1 d . . . . .
C38 C 0.9212(3) 0.8255(3) 0.41095(9) 0.0391(11) Uani 1 1 d . . . . .
H38A H 0.9015 0.7791 0.4082 0.047 Uiso 1 1 calc R . . . .
H38B H 0.8971 0.8421 0.4270 0.047 Uiso 1 1 calc R . . . .
C39 C 1.0195(4) 0.8265(3) 0.41429(11) 0.0537(14) Uani 1 1 d . . . . .
H39A H 1.0435 0.8102 0.3984 0.081 Uiso 1 1 calc GR . . . .
H39B H 1.0383 0.7978 0.4288 0.081 Uiso 1 1 calc GR . . . .
H39C H 1.0390 0.8720 0.4177 0.081 Uiso 1 1 calc GR . . . .
C40 C 0.8659(4) 1.0633(3) 0.44722(12) 0.0579(15) Uani 1 1 d . . . . .
H40A H 0.8693 1.1111 0.4440 0.087 Uiso 1 1 calc GR . . . .
H40B H 0.9219 1.0468 0.4535 0.087 Uiso 1 1 calc GR . . . .
H40C H 0.8244 1.0548 0.4602 0.087 Uiso 1 1 calc GR . . . .
C41 C 0.7018(3) 1.0613(2) 0.36073(11) 0.0393(11) Uani 1 1 d . . . . .
H41A H 0.7368 1.0740 0.3462 0.047 Uiso 1 1 calc R . . . .
H41B H 0.6803 1.1027 0.3684 0.047 Uiso 1 1 calc R . . . .
C42 C 0.5609(3) 1.0147(2) 0.36948(11) 0.0386(11) Uani 1 1 d . . . . .
H42A H 0.5298 1.0572 0.3708 0.046 Uiso 1 1 calc R . . . .
H42B H 0.5883 1.0044 0.3867 0.046 Uiso 1 1 calc R . . . .
C43 C 0.4985(3) 0.9596(2) 0.36145(10) 0.0376(10) Uani 1 1 d . . . . .
H43A H 0.4653 0.9466 0.3763 0.045 Uiso 1 1 calc R . . . .
H43B H 0.4584 0.9754 0.3473 0.045 Uiso 1 1 calc R . . . .
C44 C 0.5898(3) 1.0523(3) 0.32597(11) 0.0421(11) Uani 1 1 d . . . . .
H44A H 0.5837 1.1007 0.3287 0.051 Uiso 1 1 calc R . . . .
H44B H 0.5324 1.0337 0.3219 0.051 Uiso 1 1 calc R . . . .
C45 C 0.6443(4) 1.0407(3) 0.30327(11) 0.0462(12) Uani 1 1 d . . . . .
H45A H 0.6168 1.0607 0.2874 0.055 Uiso 1 1 calc R . . . .
H45B H 0.7006 1.0618 0.3066 0.055 Uiso 1 1 calc R . . . .
C46 C 0.5034(3) 0.6788(2) 0.33256(9) 0.0321(9) Uani 1 1 d . . . . .
C47 C 0.4517(3) 0.6212(2) 0.33089(9) 0.0339(9) Uani 1 1 d . . . . .
C48 C 0.4617(3) 0.5766(2) 0.31097(10) 0.0382(10) Uani 1 1 d . . . . .
H48 H 0.4276 0.5376 0.3101 0.046 Uiso 1 1 calc R . . . .
C49 C 0.5208(3) 0.5870(2) 0.29207(10) 0.0392(10) Uani 1 1 d . . . . .
C50 C 0.5724(3) 0.6424(2) 0.29467(10) 0.0351(10) Uani 1 1 d . . . . .
H50 H 0.6133 0.6499 0.2822 0.042 Uiso 1 1 calc R . . . .
C51 C 0.5671(3) 0.6885(2) 0.31514(9) 0.0305(9) Uani 1 1 d . . . . .
C52 C 0.6299(3) 0.7426(2) 0.31781(9) 0.0312(9) Uani 1 1 d . . . . .
C53 C 0.7120(3) 0.7388(2) 0.30424(10) 0.0394(11) Uani 1 1 d . . . . .
H53A H 0.7225 0.6923 0.2991 0.047 Uiso 1 1 calc R . . . .
H53B H 0.7598 0.7530 0.3162 0.047 Uiso 1 1 calc R . . . .
C54 C 0.7078(4) 0.7834(3) 0.28019(11) 0.0528(14) Uani 1 1 d . . . . .
H54A H 0.6609 0.7689 0.2682 0.079 Uiso 1 1 calc GR . . . .
H54B H 0.7616 0.7803 0.2716 0.079 Uiso 1 1 calc GR . . . .
H54C H 0.6984 0.8295 0.2854 0.079 Uiso 1 1 calc GR . . . .
C55 C 0.5264(4) 0.5401(3) 0.26959(11) 0.0504(13) Uani 1 1 d . . . . .
H55A H 0.5465 0.4966 0.2759 0.076 Uiso 1 1 calc GR . . . .
H55B H 0.5662 0.5578 0.2575 0.076 Uiso 1 1 calc GR . . . .
H55C H 0.4700 0.5351 0.2607 0.076 Uiso 1 1 calc GR . . . .
C56 C 0.3806(3) 0.6139(3) 0.34904(10) 0.0396(11) Uani 1 1 d . . . . .
H56A H 0.3404 0.6513 0.3461 0.048 Uiso 1 1 calc R . . . .
H56B H 0.3493 0.5723 0.3448 0.048 Uiso 1 1 calc R . . . .
C57 C 0.4507(3) 0.5480(3) 0.38400(11) 0.0441(12) Uani 1 1 d . . . . .
H57A H 0.4887 0.5347 0.3703 0.053 Uiso 1 1 calc R . . . .
H57B H 0.4067 0.5132 0.3853 0.053 Uiso 1 1 calc R . . . .
C58 C 0.5020(3) 0.5536(3) 0.40971(11) 0.0460(12) Uani 1 1 d . . . . .
H58A H 0.4635 0.5520 0.4242 0.055 Uiso 1 1 calc R . . . .
H58B H 0.5426 0.5161 0.4117 0.055 Uiso 1 1 calc R . . . .
C59 C 0.3361(3) 0.6254(3) 0.39351(12) 0.0470(12) Uani 1 1 d . . . . .
H59A H 0.2868 0.5980 0.3872 0.056 Uiso 1 1 calc R . . . .
H59B H 0.3522 0.6115 0.4115 0.056 Uiso 1 1 calc R . . . .
C60 C 0.3104(3) 0.6967(3) 0.39346(14) 0.0555(15) Uani 1 1 d . . . . .
H60A H 0.2901 0.7103 0.3758 0.067 Uiso 1 1 calc R . . . .
H60B H 0.2635 0.7034 0.4052 0.067 Uiso 1 1 calc R . . . .
O19 O 0.7500 1.1029(9) 0.5000 0.178(6) Uani 1 2 d S TU P . .
C69 C 0.6732(11) 1.1370(12) 0.4865(4) 0.248(10) Uani 1 1 d . U . . .
H69A H 0.6430 1.1637 0.4992 0.298 Uiso 1 1 calc R . . . .
H69B H 0.6920 1.1672 0.4729 0.298 Uiso 1 1 calc R . . . .
C70 C 0.6149(14) 1.0851(11) 0.4748(4) 0.255(10) Uani 1 1 d . U . . .
H70A H 0.5606 1.1056 0.4691 0.382 Uiso 1 1 calc GR . . . .
H70B H 0.6051 1.0508 0.4877 0.382 Uiso 1 1 calc GR . . . .
H70C H 0.6409 1.0650 0.4599 0.382 Uiso 1 1 calc GR . . . .
O17 O 0.3340(7) 0.6708(7) 0.4913(2) 0.092(3) Uani 0.5 1 d . . . A -1
C61 C 0.2475(16) 0.6425(12) 0.5281(4) 0.118(7) Uani 0.5 1 d . . . A -1
H61A H 0.2818 0.6033 0.5328 0.177 Uiso 0.5 1 calc GR . . A -1
H61B H 0.1891 0.6358 0.5332 0.177 Uiso 0.5 1 calc GR . . A -1
H61C H 0.2719 0.6816 0.5370 0.177 Uiso 0.5 1 calc GR . . A -1
C62 C 0.2470(15) 0.6531(9) 0.4994(6) 0.110(5) Uani 0.5 1 d . . . A -1
H62A H 0.2273 0.6120 0.4904 0.132 Uiso 0.5 1 calc R . . A -1
H62B H 0.2067 0.6892 0.4943 0.132 Uiso 0.5 1 calc R . . A -1
C63 C 0.3517(11) 0.6912(12) 0.4644(3) 0.102(5) Uani 0.5 1 d . . . A -1
H63A H 0.3212 0.7331 0.4601 0.122 Uiso 0.5 1 calc R . . A -1
H63B H 0.3304 0.6566 0.4521 0.122 Uiso 0.5 1 calc R . . A -1
C64 C 0.4457(10) 0.7011(14) 0.4618(2) 0.118(9) Uani 0.5 1 d . . . A -1
H64A H 0.4583 0.6984 0.4435 0.177 Uiso 0.5 1 calc GR . . A -1
H64B H 0.4775 0.6665 0.4715 0.177 Uiso 0.5 1 calc GR . . A -1
H64C H 0.4626 0.7449 0.4686 0.177 Uiso 0.5 1 calc GR . . A -1
O18 O 0.3689(7) 0.8012(5) 0.26267(16) 0.145(3) Uani 1 1 d . . . . .
C65 C 0.3299(9) 0.6783(7) 0.2675(3) 0.158(6) Uani 1 1 d . . . . .
H65A H 0.2913 0.6864 0.2523 0.237 Uiso 1 1 calc GR . . . .
H65B H 0.3013 0.6503 0.2799 0.237 Uiso 1 1 calc GR . . . .
H65C H 0.3811 0.6557 0.2622 0.237 Uiso 1 1 calc GR . . . .
C66 C 0.3543(10) 0.7433(8) 0.2801(3) 0.158(5) Uani 1 1 d . . . . .
H66A H 0.3090 0.7557 0.2917 0.190 Uiso 1 1 calc R . . . .
H66B H 0.4070 0.7361 0.2911 0.190 Uiso 1 1 calc R . . . .
C67 C 0.3807(8) 0.8685(7) 0.2739(3) 0.142(4) Uani 1 1 d . . . . .
H67A H 0.3639 0.9016 0.2604 0.170 Uiso 1 1 calc R . . . .
H67B H 0.3420 0.8737 0.2881 0.170 Uiso 1 1 calc R . . . .
C68 C 0.4685(7) 0.8831(6) 0.2839(2) 0.108(3) Uani 1 1 d . . . . .
H68A H 0.5088 0.8682 0.2713 0.162 Uiso 1 1 calc GR . . . .
H68B H 0.4801 0.8597 0.3003 0.162 Uiso 1 1 calc GR . . . .
H68C H 0.4749 0.9310 0.2867 0.162 Uiso 1 1 calc GR . . . .

loop_
_atom_site_aniso_label
_atom_site_aniso_U_11
_atom_site_aniso_U_22
_atom_site_aniso_U_33
_atom_site_aniso_U_23
_atom_site_aniso_U_13
_atom_site_aniso_U_12
Cu1 0.0337(4) 0.0333(4) 0.0415(4) 0.0029(3) -0.0023(3) -0.0040(3)
Cu2 0.0328(3) 0.0424(4) 0.0347(3) 0.0005(3) -0.0018(3) 0.0042(3)
Cu3 0.0291(3) 0.0356(4) 0.0360(3) 0.0006(3) -0.0010(3) 0.0044(3)
Cu4 0.0306(3) 0.0298(3) 0.0326(3) -0.0014(3) 0.0046(3) 0.0036(3)
Cu5 0.0268(3) 0.0286(3) 0.0327(3) -0.0005(2) 0.0044(2) 0.0020(2)
Cu6 0.0242(3) 0.0227(3) 0.0421(4) -0.0020(2) 0.0039(2) 0.0013(2)
Cu7 0.0252(3) 0.0248(3) 0.0567(4) -0.0034(3) 0.0070(3) 0.0014(2)
Cu8 0.0265(3) 0.0326(3) 0.0412(4) 0.0016(3) -0.0004(3) -0.0052(3)
Cl1 0.0519(7) 0.0479(7) 0.0483(7) 0.0074(5) -0.0036(5) -0.0082(6)
Cl2 0.0296(6) 0.0737(9) 0.0555(7) 0.0103(7) 0.0012(5) 0.0084(6)
Cl3 0.0470(7) 0.0464(7) 0.0458(6) 0.0113(5) 0.0093(5) 0.0108(5)
Cl4 0.0404(7) 0.0443(8) 0.1487(18) -0.0025(9) 0.0190(9) 0.0066(6)
O1 0.0317(16) 0.0341(17) 0.0413(17) -0.0007(13) 0.0001(13) 0.0006(13)
O2 0.0377(18) 0.0375(18) 0.048(2) 0.0081(15) -0.0134(15) -0.0105(14)
O3 0.0298(17) 0.066(2) 0.0366(18) 0.0028(16) -0.0027(14) 0.0018(16)
O4 0.059(2) 0.049(2) 0.053(2) 0.0000(18) -0.0026(19) 0.007(2)
O5 0.0364(17) 0.0294(16) 0.0357(16) -0.0020(13) -0.0004(13) -0.0010(13)
O6 0.0319(17) 0.064(2) 0.0350(17) -0.0004(16) 0.0009(13) 0.0026(16)
O7 0.0411(18) 0.0351(17) 0.0315(16) 0.0022(13) 0.0083(13) 0.0070(14)
O8 0.0363(18) 0.050(2) 0.050(2) -0.0061(17) 0.0030(16) 0.0015(16)
O9 0.0260(15) 0.0313(16) 0.0393(17) -0.0061(13) 0.0013(12) 0.0015(12)
O10 0.0462(19) 0.0292(16) 0.0361(17) 0.0018(13) 0.0063(14) 0.0127(14)
O11 0.0294(16) 0.0243(15) 0.057(2) -0.0036(14) 0.0088(14) 0.0028(12)
O12 0.045(2) 0.047(2) 0.051(2) 0.0023(17) 0.0066(17) 0.0077(17)
O13 0.0321(16) 0.0284(15) 0.0419(17) -0.0023(13) 0.0024(13) 0.0001(12)
O14 0.0245(15) 0.0273(15) 0.058(2) -0.0079(14) 0.0043(14) -0.0018(12)
O15 0.0365(18) 0.0348(18) 0.057(2) 0.0108(15) -0.0090(15) -0.0117(14)
O16 0.036(2) 0.061(3) 0.096(4) -0.024(3) 0.012(2) -0.0093(19)
N1 0.0292(19) 0.035(2) 0.039(2) 0.0033(16) -0.0014(15) -0.0042(15)
N2 0.040(2) 0.048(2) 0.037(2) 0.0040(18) -0.0050(17) 0.0057(19)
N3 0.034(2) 0.037(2) 0.035(2) 0.0007(16) -0.0008(15) 0.0069(16)
N4 0.0317(19) 0.035(2) 0.038(2) -0.0039(16) 0.0042(15) 0.0027(16)
N5 0.0282(18) 0.0295(18) 0.0353(19) -0.0011(15) 0.0062(14) 0.0020(14)
N6 0.0296(19) 0.0242(18) 0.051(2) -0.0001(16) 0.0055(16) 0.0047(15)
N7 0.0251(17) 0.0259(18) 0.044(2) -0.0017(15) -0.0002(15) 0.0016(14)
N8 0.0266(18) 0.040(2) 0.046(2) -0.0001(17) 0.0037(16) -0.0080(16)
C1 0.033(2) 0.039(2) 0.033(2) -0.0022(19) 0.0056(18) -0.0026(19)
C2 0.036(2) 0.045(3) 0.035(2) -0.002(2) 0.0029(19) 0.001(2)
C3 0.038(3) 0.054(3) 0.032(2) -0.006(2) 0.0025(19) -0.005(2)
C4 0.039(3) 0.044(3) 0.036(2) -0.008(2) 0.0059(19) -0.009(2)
C5 0.035(2) 0.037(2) 0.038(2) -0.0041(19) 0.0058(19) 0.0000(19)
C6 0.029(2) 0.038(2) 0.032(2) -0.0025(18) 0.0043(17) -0.0018(18)
C7 0.029(2) 0.038(2) 0.031(2) 0.0003(18) 0.0039(17) -0.0014(18)
C8 0.045(3) 0.038(3) 0.036(2) 0.005(2) -0.003(2) -0.007(2)
C9 0.053(3) 0.047(3) 0.069(4) 0.007(3) 0.000(3) 0.011(3)
C10 0.054(3) 0.052(3) 0.048(3) -0.011(3) -0.001(2) -0.012(3)
C11 0.045(3) 0.051(3) 0.034(2) 0.002(2) -0.004(2) 0.004(2)
C12 0.038(3) 0.057(3) 0.043(3) -0.002(2) -0.007(2) 0.004(2)
C13 0.036(3) 0.062(3) 0.041(3) 0.000(2) -0.007(2) 0.002(2)
C14 0.056(3) 0.050(3) 0.048(3) 0.008(2) -0.005(3) 0.016(3)
C15 0.070(4) 0.046(3) 0.051(3) 0.007(3) -0.005(3) 0.006(3)
C16 0.034(2) 0.027(2) 0.037(2) -0.0037(17) -0.0023(18) 0.0044(17)
C17 0.038(2) 0.030(2) 0.040(2) -0.0023(18) 0.0031(19) 0.0103(19)
C18 0.048(3) 0.038(3) 0.035(2) -0.0051(19) 0.000(2) 0.014(2)
C19 0.040(3) 0.043(3) 0.042(3) -0.008(2) -0.010(2) 0.007(2)
C20 0.035(2) 0.038(3) 0.045(3) -0.002(2) -0.004(2) 0.002(2)
C21 0.034(2) 0.032(2) 0.035(2) -0.0017(18) -0.0031(18) 0.0081(18)
C22 0.029(2) 0.030(2) 0.040(2) 0.0029(18) -0.0014(18) 0.0046(17)
C23 0.031(2) 0.044(3) 0.046(3) 0.001(2) -0.002(2) 0.008(2)
C24 0.037(3) 0.052(3) 0.073(4) 0.009(3) 0.008(3) -0.003(2)
C25 0.054(4) 0.087(5) 0.056(4) -0.027(3) -0.009(3) -0.005(3)
C26 0.041(3) 0.034(2) 0.044(3) -0.010(2) 0.005(2) 0.009(2)
C27 0.038(2) 0.038(2) 0.035(2) -0.0016(19) 0.0048(19) 0.003(2)
C28 0.039(2) 0.035(2) 0.035(2) -0.0017(18) 0.0082(19) -0.0018(19)
C29 0.033(2) 0.050(3) 0.048(3) -0.004(2) 0.012(2) -0.004(2)
C30 0.029(2) 0.055(3) 0.056(3) -0.002(3) 0.010(2) 0.006(2)
C31 0.025(2) 0.029(2) 0.041(2) -0.0046(18) 0.0048(17) -0.0046(17)
C32 0.031(2) 0.028(2) 0.047(3) -0.0050(19) 0.0095(19) -0.0033(18)
C33 0.039(3) 0.032(2) 0.052(3) -0.009(2) 0.011(2) -0.006(2)
C34 0.043(3) 0.042(3) 0.044(3) -0.010(2) 0.011(2) -0.009(2)
C35 0.037(2) 0.041(3) 0.035(2) -0.005(2) 0.0064(19) -0.004(2)
C36 0.030(2) 0.033(2) 0.036(2) -0.0058(18) 0.0089(17) -0.0031(18)
C37 0.024(2) 0.037(2) 0.032(2) -0.0002(18) 0.0052(16) -0.0024(17)
C38 0.047(3) 0.037(2) 0.033(2) 0.0016(19) 0.008(2) 0.006(2)
C39 0.056(3) 0.059(4) 0.045(3) 0.003(3) -0.010(3) 0.009(3)
C40 0.071(4) 0.055(4) 0.048(3) -0.020(3) 0.006(3) 0.000(3)
C41 0.036(2) 0.025(2) 0.057(3) -0.002(2) 0.006(2) -0.0013(18)
C42 0.034(2) 0.028(2) 0.055(3) -0.005(2) 0.012(2) 0.0034(18)
C43 0.030(2) 0.030(2) 0.054(3) -0.002(2) 0.009(2) 0.0056(18)
C44 0.036(2) 0.033(2) 0.057(3) 0.007(2) 0.002(2) 0.007(2)
C45 0.045(3) 0.039(3) 0.055(3) 0.013(2) 0.002(2) 0.003(2)
C46 0.032(2) 0.025(2) 0.038(2) 0.0004(17) -0.0062(18) -0.0006(17)
C47 0.029(2) 0.031(2) 0.041(2) -0.0002(18) -0.0020(18) -0.0025(18)
C48 0.036(2) 0.031(2) 0.047(3) -0.0026(19) -0.004(2) -0.0071(19)
C49 0.039(3) 0.035(2) 0.043(3) -0.006(2) -0.001(2) -0.005(2)
C50 0.034(2) 0.029(2) 0.042(2) -0.0017(18) 0.0014(19) -0.0017(18)
C51 0.026(2) 0.025(2) 0.040(2) -0.0003(17) -0.0018(17) 0.0019(16)
C52 0.029(2) 0.025(2) 0.039(2) -0.0020(17) -0.0039(17) 0.0035(16)
C53 0.027(2) 0.034(2) 0.057(3) -0.013(2) 0.002(2) 0.0011(18)
C54 0.051(3) 0.058(4) 0.051(3) -0.007(3) 0.014(3) -0.007(3)
C55 0.061(3) 0.040(3) 0.050(3) -0.011(2) 0.007(3) -0.014(3)
C56 0.028(2) 0.041(3) 0.049(3) -0.003(2) -0.0031(19) -0.0062(19)
C57 0.039(3) 0.037(3) 0.056(3) 0.004(2) -0.001(2) -0.012(2)
C58 0.043(3) 0.039(3) 0.055(3) 0.009(2) -0.006(2) -0.016(2)
C59 0.029(2) 0.056(3) 0.056(3) -0.003(3) 0.011(2) -0.009(2)
C60 0.030(3) 0.058(4) 0.079(4) -0.010(3) 0.014(3) -0.005(2)
O19 0.174(12) 0.229(17) 0.140(11) 0.000 0.083(9) 0.000
C69 0.182(16) 0.35(2) 0.226(18) 0.097(15) 0.092(12) 0.027(11)
C70 0.210(17) 0.35(2) 0.203(16) 0.181(16) -0.004(12) 0.013(14)
O17 0.072(6) 0.117(9) 0.084(6) -0.002(6) -0.010(5) 0.022(6)
C61 0.120(15) 0.121(18) 0.113(10) 0.011(11) 0.001(9) 0.002(13)
C62 0.078(7) 0.130(12) 0.120(9) 0.019(13) -0.002(6) 0.029(11)
C63 0.107(9) 0.121(15) 0.076(8) -0.007(8) -0.011(6) 0.009(9)
C64 0.088(8) 0.25(3) 0.010(5) 0.013(8) -0.016(5) -0.026(10)
O18 0.175(8) 0.164(7) 0.099(5) -0.017(5) 0.020(5) -0.011(6)
C65 0.116(10) 0.163(9) 0.191(14) 0.042(8) -0.030(9) 0.045(8)
C66 0.146(12) 0.204(10) 0.127(10) 0.037(8) 0.029(8) 0.018(8)
C67 0.121(8) 0.156(9) 0.148(11) -0.055(7) 0.000(7) 0.027(6)
C68 0.102(6) 0.129(8) 0.093(7) 0.008(6) 0.001(5) 0.021(6)

loop_
_atom_type_symbol
_atom_type_description
_atom_type_scat_dispersion_real
_atom_type_scat_dispersion_imag
_atom_type_scat_source
C C 0.0181 0.0091 'International Tables Vol C Tables 4.2.6.8 and 6.1.1.4'
H H 0.0000 0.0000 'International Tables Vol C Tables 4.2.6.8 and 6.1.1.4'
Cl Cl 0.3639 0.7018 'International Tables Vol C Tables 4.2.6.8 and 6.1.1.4'
Cu Cu -1.9646 0.5888 'International Tables Vol C Tables 4.2.6.8 and 6.1.1.4'
N N 0.0311 0.0180 'International Tables Vol C Tables 4.2.6.8 and 6.1.1.4'
O O 0.0492 0.0322 'International Tables Vol C Tables 4.2.6.8 and 6.1.1.4'

loop_
_exptl_crystal_face_index_h
_exptl_crystal_face_index_k
_exptl_crystal_face_index_l
_exptl_crystal_face_perp_dist
_exptl_oxdiff_crystal_face_indexfrac_h
_exptl_oxdiff_crystal_face_indexfrac_k
_exptl_oxdiff_crystal_face_indexfrac_l
_exptl_oxdiff_crystal_face_x
_exptl_oxdiff_crystal_face_y
_exptl_oxdiff_crystal_face_z
-7 -9 5 0.0565 -7.4683 -8.7826 5.3698 0.0374 0.2963 0.9544
-8 8 5 0.0399 -7.7127 8.4603 4.9872 0.1282 0.9765 -0.1733
8 -8 -5 0.0462 8.0808 -7.8648 -5.2570 -0.1292 -0.9849 0.1155
-5 -11 2 0.0706 -5.1057 -11.3096 2.0209 -0.0556 0.0000 0.9985
-1 -1 -33 0.0180 -0.5588 -0.7641 -33.3090 -0.9996 0.0255 -0.0091
5 11 -2 0.0377 5.1047 11.3089 -2.1221 0.0526 0.0000 -0.9986
1 1 33 0.0197 0.5588 0.7641 33.3090 0.9996 -0.0255 0.0091

loop_
_geom_angle_atom_site_label_1
_geom_angle_atom_site_label_2
_geom_angle_atom_site_label_3
_geom_angle
_geom_angle_site_symmetry_1
O1 Cu1 Cl1 89.91(11) .
O1 Cu1 N1 89.16(15) .
O15 Cu1 Cl1 93.52(11) .
O15 Cu1 O1 171.76(16) .
O15 Cu1 N1 89.22(15) .
N1 Cu1 Cl1 166.61(13) .
O1 Cu2 O4 96.87(15) .
O3 Cu2 O1 151.80(16) .
O3 Cu2 O4 110.77(16) .
O3 Cu2 N2 87.27(17) .
O6 Cu2 O1 88.96(14) .
O6 Cu2 O3 92.67(15) .
O6 Cu2 O4 97.63(16) .
O6 Cu2 N2 178.03(18) .
N2 Cu2 O1 92.03(16) .
N2 Cu2 O4 80.56(17) .
O3 Cu3 Cl2 94.09(11) .
O3 Cu3 O5 172.27(16) .
O3 Cu3 N3 88.62(16) .
O5 Cu3 Cl2 89.37(11) .
O5 Cu3 N3 89.26(15) .
N3 Cu3 Cl2 169.16(13) .
O5 Cu4 O8 98.30(14) .
O5 Cu4 N4 93.00(15) .
O7 Cu4 O5 150.98(15) .
O7 Cu4 O8 110.23(15) .
O7 Cu4 N4 86.65(15) .
O10 Cu4 O5 89.20(14) .
O10 Cu4 O7 93.21(13) .
O10 Cu4 O8 95.32(15) .
O10 Cu4 N4 175.72(17) .
N4 Cu4 O8 80.73(15) .
O7 Cu5 Cl3 93.72(10) .
O7 Cu5 O9 169.99(14) .
O7 Cu5 N5 88.72(14) .
O9 Cu5 Cl3 91.39(11) .
O9 Cu5 N5 88.73(14) .
N5 Cu5 Cl3 164.04(12) .
O9 Cu6 O12 95.02(14) .
O9 Cu6 N6 93.13(15) .
O11 Cu6 O9 152.66(15) .
O11 Cu6 O12 111.94(15) .
O11 Cu6 N6 87.30(15) .
O14 Cu6 O9 88.53(13) .
O14 Cu6 O11 93.04(13) .
O14 Cu6 O12 95.76(15) .
O14 Cu6 N6 175.71(17) .
N6 Cu6 O12 80.16(15) .
O11 Cu7 Cl4 95.39(10) .
O11 Cu7 O13 169.33(15) .
O11 Cu7 N7 89.21(15) .
O13 Cu7 Cl4 90.17(11) .
O13 Cu7 N7 88.68(14) .
N7 Cu7 Cl4 159.82(13) .
O2 Cu8 O13 88.76(14) .
O2 Cu8 O15 93.13(15) .
O2 Cu8 O16 94.25(16) .
O2 Cu8 N8 175.49(18) .
O13 Cu8 O16 93.87(17) .
O13 Cu8 N8 92.47(16) .
O15 Cu8 O13 152.68(16) .
O15 Cu8 O16 113.13(19) .
O15 Cu8 N8 87.77(16) .
N8 Cu8 O16 81.34(16) .
Cu1 O1 Cu2 115.98(17) .
C1 O1 Cu1 126.2(3) .
C1 O1 Cu2 107.4(3) .
N1 O2 Cu8 119.5(3) .
Cu2 O3 Cu3 118.93(17) .
C13 O3 Cu2 113.4(3) .
C13 O3 Cu3 127.6(3) .
Cu2 O4 H4 89(5) .
C15 O4 Cu2 103.6(3) .
C15 O4 H4 109(5) .
Cu3 O5 Cu4 118.65(16) .
C16 O5 Cu3 124.5(3) .
C16 O5 Cu4 109.4(3) .
N3 O6 Cu2 119.0(3) .
Cu5 O7 Cu4 117.99(16) .
C28 O7 Cu4 113.9(3) .
C28 O7 Cu5 128.2(3) .
Cu4 O8 H8 94(5) .
C30 O8 Cu4 104.8(3) .
C30 O8 H8 108(5) .
Cu5 O9 Cu6 118.68(16) .
C31 O9 Cu5 123.6(3) .
C31 O9 Cu6 112.5(3) .
N5 O10 Cu4 118.0(3) .
Cu7 O11 Cu6 118.16(16) .
C43 O11 Cu6 113.5(3) .
C43 O11 Cu7 128.3(3) .
Cu6 O12 H12 98(5) .
C45 O12 Cu6 104.0(3) .
C45 O12 H12 108(5) .
Cu7 O13 Cu8 118.04(16) .
C46 O13 Cu7 123.7(3) .
C46 O13 Cu8 112.2(3) .
N7 O14 Cu6 118.0(2) .
Cu8 O15 Cu1 118.50(17) .
C58 O15 Cu1 128.1(3) .
C58 O15 Cu8 113.4(3) .
Cu8 O16 H16 92(6) .
C60 O16 Cu8 103.8(3) .
C60 O16 H16 120(6) .
O2 N1 Cu1 118.2(3) .
C7 N1 Cu1 128.1(3) .
C7 N1 O2 113.7(4) .
C11 N2 Cu2 112.5(3) .
C12 N2 Cu2 102.5(3) .
C12 N2 C11 111.6(4) .
C12 N2 C14 110.3(4) .
C14 N2 Cu2 109.7(3) .
C14 N2 C11 110.0(4) .
O6 N3 Cu3 118.7(3) .
C22 N3 Cu3 127.1(3) .
C22 N3 O6 114.1(4) .
C26 N4 Cu4 112.1(3) .
C27 N4 Cu4 103.1(3) .
C27 N4 C26 110.2(4) .
C27 N4 C29 111.1(4) .
C29 N4 Cu4 109.9(3) .
C29 N4 C26 110.2(4) .
O10 N5 Cu5 119.0(3) .
C37 N5 Cu5 126.3(3) .
C37 N5 O10 114.8(4) .
C41 N6 Cu6 113.3(3) .
C42 N6 Cu6 102.5(3) .
C42 N6 C41 111.4(4) .
C44 N6 Cu6 109.2(3) .
C44 N6 C41 110.1(4) .
C44 N6 C42 110.0(4) .
O14 N7 Cu7 118.9(3) .
C52 N7 Cu7 126.3(3) .
C52 N7 O14 114.9(4) .
C56 N8 Cu8 113.5(3) .
C56 N8 C57 111.1(4) .
C56 N8 C59 110.8(4) .
C57 N8 Cu8 102.7(3) .
C57 N8 C59 110.4(4) .
C59 N8 Cu8 107.9(3) .
O1 C1 C2 117.1(4) .
O1 C1 C6 123.3(4) .
C6 C1 C2 119.6(4) .
C1 C2 C11 118.2(5) .
C3 C2 C1 119.9(5) .
C3 C2 C11 121.9(5) .
C2 C3 H3 119.1 .
C4 C3 C2 121.7(5) .
C4 C3 H3 119.1 .
C3 C4 C10 121.1(5) .
C5 C4 C3 117.9(5) .
C5 C4 C10 121.0(5) .
C4 C5 H5 118.5 .
C4 C5 C6 123.0(5) .
C6 C5 H5 118.5 .
C1 C6 C7 123.1(4) .
C5 C6 C1 117.9(4) .
C5 C6 C7 119.0(4) .
N1 C7 C6 121.4(4) .
N1 C7 C8 118.7(4) .
C6 C7 C8 119.8(4) .
C7 C8 H8A 109.4 .
C7 C8 H8B 109.4 .
C7 C8 C9 111.1(4) .
H8A C8 H8B 108.0 .
C9 C8 H8A 109.4 .
C9 C8 H8B 109.4 .
C8 C9 H9A 109.5 .
C8 C9 H9B 109.5 .
C8 C9 H9C 109.5 .
H9A C9 H9B 109.5 .
H9A C9 H9C 109.5 .
H9B C9 H9C 109.5 .
C4 C10 H10A 109.5 .
C4 C10 H10B 109.5 .
C4 C10 H10C 109.5 .
H10A C10 H10B 109.5 .
H10A C10 H10C 109.5 .
H10B C10 H10C 109.5 .
N2 C11 C2 111.7(4) .
N2 C11 H11A 109.3 .
N2 C11 H11B 109.3 .
C2 C11 H11A 109.3 .
C2 C11 H11B 109.3 .
H11A C11 H11B 107.9 .
N2 C12 H12A 109.5 .
N2 C12 H12B 109.5 .
N2 C12 C13 110.6(5) .
H12A C12 H12B 108.1 .
C13 C12 H12A 109.5 .
C13 C12 H12B 109.5 .
O3 C13 C12 107.5(4) .
O3 C13 H13A 110.2 .
O3 C13 H13B 110.2 .
C12 C13 H13A 110.2 .
C12 C13 H13B 110.2 .
H13A C13 H13B 108.5 .
N2 C14 H14A 109.4 .
N2 C14 H14B 109.4 .
N2 C14 C15 111.4(5) .
H14A C14 H14B 108.0 .
C15 C14 H14A 109.4 .
C15 C14 H14B 109.4 .
O4 C15 C14 108.9(5) .
O4 C15 H15A 109.9 .
O4 C15 H15B 109.9 .
C14 C15 H15A 109.9 .
C14 C15 H15B 109.9 .
H15A C15 H15B 108.3 .
O5 C16 C17 116.9(4) .
O5 C16 C21 122.7(4) .
C21 C16 C17 120.4(4) .
C16 C17 C26 118.8(4) .
C18 C17 C16 119.5(5) .
C18 C17 C26 121.6(5) .
C17 C18 H18 119.3 .
C17 C18 C19 121.3(5) .
C19 C18 H18 119.3 .
C18 C19 C25 119.7(5) .
C20 C19 C18 118.0(5) .
C20 C19 C25 122.3(5) .
C19 C20 H20 118.6 .
C19 C20 C21 122.7(5) .
C21 C20 H20 118.6 .
C16 C21 C20 117.9(4) .
C16 C21 C22 123.3(4) .
C20 C21 C22 118.8(4) .
N3 C22 C21 121.4(4) .
N3 C22 C23 119.3(4) .
C21 C22 C23 119.3(4) .
C22 C23 H23A 109.4 .
C22 C23 H23B 109.4 .
C22 C23 C24 111.1(4) .
H23A C23 H23B 108.0 .
C24 C23 H23A 109.4 .
C24 C23 H23B 109.4 .
C23 C24 H24A 109.5 .
C23 C24 H24B 109.5 .
C23 C24 H24C 109.5 .
H24A C24 H24B 109.5 .
H24A C24 H24C 109.5 .
H24B C24 H24C 109.5 .
C19 C25 H25A 109.5 .
C19 C25 H25B 109.5 .
C19 C25 H25C 109.5 .
H25A C25 H25B 109.5 .
H25A C25 H25C 109.5 .
H25B C25 H25C 109.5 .
N4 C26 H26A 109.1 .
N4 C26 H26B 109.1 .
C17 C26 N4 112.6(4) .
C17 C26 H26A 109.1 .
C17 C26 H26B 109.1 .
H26A C26 H26B 107.8 .
N4 C27 H27A 109.6 .
N4 C27 H27B 109.6 .
N4 C27 C28 110.1(4) .
H27A C27 H27B 108.2 .
C28 C27 H27A 109.6 .
C28 C27 H27B 109.6 .
O7 C28 C27 108.4(4) .
O7 C28 H28A 110.0 .
O7 C28 H28B 110.0 .
C27 C28 H28A 110.0 .
C27 C28 H28B 110.0 .
H28A C28 H28B 108.4 .
N4 C29 H29A 109.2 .
N4 C29 H29B 109.2 .
N4 C29 C30 112.0(4) .
H29A C29 H29B 107.9 .
C30 C29 H29A 109.2 .
C30 C29 H29B 109.2 .
O8 C30 C29 108.9(4) .
O8 C30 H30A 109.9 .
O8 C30 H30B 109.9 .
C29 C30 H30A 109.9 .
C29 C30 H30B 109.9 .
H30A C30 H30B 108.3 .
O9 C31 C32 117.9(4) .
O9 C31 C36 122.1(4) .
C36 C31 C32 120.0(4) .
C31 C32 C41 119.0(4) .
C33 C32 C31 119.6(5) .
C33 C32 C41 121.0(4) .
C32 C33 H33 119.0 .
C32 C33 C34 122.0(5) .
C34 C33 H33 119.0 .
C33 C34 C40 121.5(5) .
C35 C34 C33 117.7(5) .
C35 C34 C40 120.8(5) .
C34 C35 H35 118.5 .
C34 C35 C36 122.9(5) .
C36 C35 H35 118.5 .
C31 C36 C35 117.4(4) .
C31 C36 C37 123.3(4) .
C35 C36 C37 119.3(4) .
N5 C37 C36 120.7(4) .
N5 C37 C38 118.4(4) .
C36 C37 C38 120.9(4) .
C37 C38 H38A 109.3 .
C37 C38 H38B 109.3 .
C37 C38 C39 111.7(4) .
H38A C38 H38B 107.9 .
C39 C38 H38A 109.3 .
C39 C38 H38B 109.3 .
C38 C39 H39A 109.5 .
C38 C39 H39B 109.5 .
C38 C39 H39C 109.5 .
H39A C39 H39B 109.5 .
H39A C39 H39C 109.5 .
H39B C39 H39C 109.5 .
C34 C40 H40A 109.5 .
C34 C40 H40B 109.5 .
C34 C40 H40C 109.5 .
H40A C40 H40B 109.5 .
H40A C40 H40C 109.5 .
H40B C40 H40C 109.5 .
N6 C41 H41A 108.6 .
N6 C41 H41B 108.6 .
C32 C41 N6 114.7(4) .
C32 C41 H41A 108.6 .
C32 C41 H41B 108.6 .
H41A C41 H41B 107.6 .
N6 C42 H42A 109.6 .
N6 C42 H42B 109.6 .
N6 C42 C43 110.3(4) .
H42A C42 H42B 108.1 .
C43 C42 H42A 109.6 .
C43 C42 H42B 109.6 .
O11 C43 C42 108.5(4) .
O11 C43 H43A 110.0 .
O11 C43 H43B 110.0 .
C42 C43 H43A 110.0 .
C42 C43 H43B 110.0 .
H43A C43 H43B 108.4 .
N6 C44 H44A 109.2 .
N6 C44 H44B 109.2 .
N6 C44 C45 111.9(4) .
H44A C44 H44B 107.9 .
C45 C44 H44A 109.2 .
C45 C44 H44B 109.2 .
O12 C45 C44 108.8(4) .
O12 C45 H45A 109.9 .
O12 C45 H45B 109.9 .
C44 C45 H45A 109.9 .
C44 C45 H45B 109.9 .
H45A C45 H45B 108.3 .
O13 C46 C47 116.9(4) .
O13 C46 C51 122.7(4) .
C51 C46 C47 120.3(4) .
C46 C47 C56 119.0(4) .
C48 C47 C46 119.2(4) .
C48 C47 C56 121.4(4) .
C47 C48 H48 119.0 .
C47 C48 C49 122.0(4) .
C49 C48 H48 119.0 .
C48 C49 C55 121.0(4) .
C50 C49 C48 117.5(4) .
C50 C49 C55 121.5(5) .
C49 C50 H50 118.6 .
C49 C50 C51 122.9(5) .
C51 C50 H50 118.6 .
C46 C51 C50 117.8(4) .
C46 C51 C52 123.0(4) .
C50 C51 C52 119.1(4) .
N7 C52 C51 121.1(4) .
N7 C52 C53 118.3(4) .
C51 C52 C53 120.6(4) .
C52 C53 H53A 109.5 .
C52 C53 H53B 109.5 .
C52 C53 C54 110.5(4) .
H53A C53 H53B 108.1 .
C54 C53 H53A 109.5 .
C54 C53 H53B 109.5 .
C53 C54 H54A 109.5 .
C53 C54 H54B 109.5 .
C53 C54 H54C 109.5 .
H54A C54 H54B 109.5 .
H54A C54 H54C 109.5 .
H54B C54 H54C 109.5 .
C49 C55 H55A 109.5 .
C49 C55 H55B 109.5 .
C49 C55 H55C 109.5 .
H55A C55 H55B 109.5 .
H55A C55 H55C 109.5 .
H55B C55 H55C 109.5 .
N8 C56 C47 114.3(4) .
N8 C56 H56A 108.7 .
N8 C56 H56B 108.7 .
C47 C56 H56A 108.7 .
C47 C56 H56B 108.7 .
H56A C56 H56B 107.6 .
N8 C57 H57A 109.5 .
N8 C57 H57B 109.5 .
N8 C57 C58 110.8(4) .
H57A C57 H57B 108.1 .
C58 C57 H57A 109.5 .
C58 C57 H57B 109.5 .
O15 C58 C57 108.5(4) .
O15 C58 H58A 110.0 .
O15 C58 H58B 110.0 .
C57 C58 H58A 110.0 .
C57 C58 H58B 110.0 .
H58A C58 H58B 108.4 .
N8 C59 H59A 109.1 .
N8 C59 H59B 109.1 .
H59A C59 H59B 107.8 .
C60 C59 N8 112.4(4) .
C60 C59 H59A 109.1 .
C60 C59 H59B 109.1 .
O16 C60 C59 109.0(5) .
O16 C60 H60A 109.9 .
O16 C60 H60B 109.9 .
C59 C60 H60A 109.9 .
C59 C60 H60B 109.9 .
H60A C60 H60B 108.3 .
C69 O19 C69 126(2) 2_656
O19 C69 H69A 109.9 .
O19 C69 H69B 109.9 .
H69A C69 H69B 108.3 .
C70 C69 O19 108.8(18) .
C70 C69 H69A 109.9 .
C70 C69 H69B 109.9 .
C69 C70 H70A 109.5 .
C69 C70 H70B 109.5 .
C69 C70 H70C 109.5 .
H70A C70 H70B 109.5 .
H70A C70 H70C 109.5 .
H70B C70 H70C 109.5 .
C63 O17 C62 123.3(16) .
H61A C61 H61B 109.5 .
H61A C61 H61C 109.5 .
H61B C61 H61C 109.5 .
C62 C61 H61A 109.5 .
C62 C61 H61B 109.5 .
C62 C61 H61C 109.5 .
O17 C62 C61 111(2) .
O17 C62 H62A 109.4 .
O17 C62 H62B 109.4 .
C61 C62 H62A 109.4 .
C61 C62 H62B 109.4 .
H62A C62 H62B 108.0 .
O17 C63 H63A 109.4 .
O17 C63 H63B 109.4 .
O17 C63 C64 111.0(13) .
H63A C63 H63B 108.0 .
C64 C63 H63A 109.4 .
C64 C63 H63B 109.4 .
C63 C64 H64A 109.5 .
C63 C64 H64B 109.5 .
C63 C64 H64C 109.5 .
H64A C64 H64B 109.5 .
H64A C64 H64C 109.5 .
H64B C64 H64C 109.5 .
C67 O18 C66 119.7(11) .
H65A C65 H65B 109.5 .
H65A C65 H65C 109.5 .
H65B C65 H65C 109.5 .
C66 C65 H65A 109.5 .
C66 C65 H65B 109.5 .
C66 C65 H65C 109.5 .
O18 C66 C65 117.4(13) .
O18 C66 H66A 107.9 .
O18 C66 H66B 107.9 .
C65 C66 H66A 107.9 .
C65 C66 H66B 107.9 .
H66A C66 H66B 107.2 .
O18 C67 H67A 108.6 .
O18 C67 H67B 108.6 .
H67A C67 H67B 107.6 .
C68 C67 O18 114.4(10) .
C68 C67 H67A 108.6 .
C68 C67 H67B 108.6 .
C67 C68 H68A 109.5 .
C67 C68 H68B 109.5 .
C67 C68 H68C 109.5 .
H68A C68 H68B 109.5 .
H68A C68 H68C 109.5 .
H68B C68 H68C 109.5 .

loop_
_geom_bond_atom_site_label_1
_geom_bond_atom_site_label_2
_geom_bond_distance
_geom_bond_site_symmetry_2
Cu1 Cl1 2.3111(15) .
Cu1 O1 1.912(3) .
Cu1 O15 1.903(3) .
Cu1 N1 2.009(4) .
Cu2 O1 2.016(3) .
Cu2 O3 1.895(4) .
Cu2 O4 2.378(4) .
Cu2 O6 1.883(3) .
Cu2 N2 2.005(4) .
Cu3 Cl2 2.2542(14) .
Cu3 O3 1.901(4) .
Cu3 O5 1.915(3) .
Cu3 N3 2.006(4) .
Cu4 O5 1.999(3) .
Cu4 O7 1.905(3) .
Cu4 O8 2.368(4) .
Cu4 O10 1.875(3) .
Cu4 N4 2.000(4) .
Cu5 Cl3 2.2569(14) .
Cu5 O7 1.901(3) .
Cu5 O9 1.907(3) .
Cu5 N5 1.997(4) .
Cu6 O9 1.987(3) .
Cu6 O11 1.901(3) .
Cu6 O12 2.405(4) .
Cu6 O14 1.878(3) .
Cu6 N6 1.993(4) .
Cu7 Cl4 2.2664(16) .
Cu7 O11 1.888(3) .
Cu7 O13 1.912(3) .
Cu7 N7 1.990(4) .
Cu8 O2 1.876(3) .
Cu8 O13 1.992(3) .
Cu8 O15 1.891(3) .
Cu8 O16 2.367(4) .
Cu8 N8 1.999(4) .
O1 C1 1.341(6) .
O2 N1 1.359(5) .
O3 C13 1.426(6) .
O4 H4 0.84(2) .
O4 C15 1.434(7) .
O5 C16 1.350(5) .
O6 N3 1.360(5) .
O7 C28 1.418(5) .
O8 H8 0.84(2) .
O8 C30 1.413(6) .
O9 C31 1.337(5) .
O10 N5 1.359(5) .
O11 C43 1.420(5) .
O12 H12 0.84(2) .
O12 C45 1.423(7) .
O13 C46 1.337(6) .
O14 N7 1.356(5) .
O15 C58 1.435(6) .
O16 H16 0.85(2) .
O16 C60 1.446(7) .
N1 C7 1.301(6) .
N2 C11 1.498(7) .
N2 C12 1.474(7) .
N2 C14 1.493(7) .
N3 C22 1.299(6) .
N4 C26 1.497(6) .
N4 C27 1.485(6) .
N4 C29 1.494(6) .
N5 C37 1.305(6) .
N6 C41 1.501(6) .
N6 C42 1.493(6) .
N6 C44 1.490(6) .
N7 C52 1.303(6) .
N8 C56 1.483(6) .
N8 C57 1.492(7) .
N8 C59 1.497(6) .
C1 C2 1.411(7) .
C1 C6 1.410(7) .
C2 C3 1.386(7) .
C2 C11 1.499(7) .
C3 H3 0.9500 .
C3 C4 1.386(8) .
C4 C5 1.383(7) .
C4 C10 1.512(7) .
C5 H5 0.9500 .
C5 C6 1.405(7) .
C6 C7 1.479(6) .
C7 C8 1.502(7) .
C8 H8A 0.9900 .
C8 H8B 0.9900 .
C8 C9 1.510(8) .
C9 H9A 0.9800 .
C9 H9B 0.9800 .
C9 H9C 0.9800 .
C10 H10A 0.9800 .
C10 H10B 0.9800 .
C10 H10C 0.9800 .
C11 H11A 0.9900 .
C11 H11B 0.9900 .
C12 H12A 0.9900 .
C12 H12B 0.9900 .
C12 C13 1.525(8) .
C13 H13A 0.9900 .
C13 H13B 0.9900 .
C14 H14A 0.9900 .
C14 H14B 0.9900 .
C14 C15 1.504(9) .
C15 H15A 0.9900 .
C15 H15B 0.9900 .
C16 C17 1.410(7) .
C16 C21 1.396(7) .
C17 C18 1.392(7) .
C17 C26 1.496(7) .
C18 H18 0.9500 .
C18 C19 1.395(8) .
C19 C20 1.385(7) .
C19 C25 1.508(7) .
C20 H20 0.9500 .
C20 C21 1.408(7) .
C21 C22 1.478(7) .
C22 C23 1.505(7) .
C23 H23A 0.9900 .
C23 H23B 0.9900 .
C23 C24 1.530(8) .
C24 H24A 0.9800 .
C24 H24B 0.9800 .
C24 H24C 0.9800 .
C25 H25A 0.9800 .
C25 H25B 0.9800 .
C25 H25C 0.9800 .
C26 H26A 0.9900 .
C26 H26B 0.9900 .
C27 H27A 0.9900 .
C27 H27B 0.9900 .
C27 C28 1.521(6) .
C28 H28A 0.9900 .
C28 H28B 0.9900 .
C29 H29A 0.9900 .
C29 H29B 0.9900 .
C29 C30 1.522(8) .
C30 H30A 0.9900 .
C30 H30B 0.9900 .
C31 C32 1.415(6) .
C31 C36 1.411(7) .
C32 C33 1.382(7) .
C32 C41 1.499(7) .
C33 H33 0.9500 .
C33 C34 1.394(8) .
C34 C35 1.387(7) .
C34 C40 1.515(7) .
C35 H35 0.9500 .
C35 C36 1.415(6) .
C36 C37 1.463(6) .
C37 C38 1.512(6) .
C38 H38A 0.9900 .
C38 H38B 0.9900 .
C38 C39 1.548(8) .
C39 H39A 0.9800 .
C39 H39B 0.9800 .
C39 H39C 0.9800 .
C40 H40A 0.9800 .
C40 H40B 0.9800 .
C40 H40C 0.9800 .
C41 H41A 0.9900 .
C41 H41B 0.9900 .
C42 H42A 0.9900 .
C42 H42B 0.9900 .
C42 C43 1.522(7) .
C43 H43A 0.9900 .
C43 H43B 0.9900 .
C44 H44A 0.9900 .
C44 H44B 0.9900 .
C44 C45 1.511(8) .
C45 H45A 0.9900 .
C45 H45B 0.9900 .
C46 C47 1.417(6) .
C46 C51 1.399(7) .
C47 C48 1.383(7) .
C47 C56 1.509(7) .
C48 H48 0.9500 .
C48 C49 1.403(7) .
C49 C50 1.383(7) .
C49 C55 1.505(7) .
C50 H50 0.9500 .
C50 C51 1.414(6) .
C51 C52 1.472(6) .
C52 C53 1.507(6) .
C53 H53A 0.9900 .
C53 H53B 0.9900 .
C53 C54 1.533(8) .
C54 H54A 0.9800 .
C54 H54B 0.9800 .
C54 H54C 0.9800 .
C55 H55A 0.9800 .
C55 H55B 0.9800 .
C55 H55C 0.9800 .
C56 H56A 0.9900 .
C56 H56B 0.9900 .
C57 H57A 0.9900 .
C57 H57B 0.9900 .
C57 C58 1.520(7) .
C58 H58A 0.9900 .
C58 H58B 0.9900 .
C59 H59A 0.9900 .
C59 H59B 0.9900 .
C59 C60 1.492(8) .
C60 H60A 0.9900 .
C60 H60B 0.9900 .
O19 C69 1.524(15) 2_656
O19 C69 1.524(15) .
C69 H69A 0.9900 .
C69 H69B 0.9900 .
C69 C70 1.496(17) .
C70 H70A 0.9800 .
C70 H70B 0.9800 .
C70 H70C 0.9800 .
O17 C62 1.498(18) .
O17 C63 1.491(14) .
C61 H61A 0.9800 .
C61 H61B 0.9800 .
C61 H61C 0.9800 .
C61 C62 1.500(19) .
C62 H62A 0.9900 .
C62 H62B 0.9900 .
C63 H63A 0.9900 .
C63 H63B 0.9900 .
C63 C64 1.507(16) .
C64 H64A 0.9800 .
C64 H64B 0.9800 .
C64 H64C 0.9800 .
O18 C66 1.500(12) .
O18 C67 1.480(11) .
C65 H65A 0.9800 .
C65 H65B 0.9800 .
C65 H65C 0.9800 .
C65 C66 1.501(14) .
C66 H66A 0.9900 .
C66 H66B 0.9900 .
C67 H67A 0.9900 .
C67 H67B 0.9900 .
C67 C68 1.477(13) .
C68 H68A 0.9800 .
C68 H68B 0.9800 .
C68 H68C 0.9800 .

loop_
_geom_hbond_atom_site_label_D
_geom_hbond_atom_site_label_H
_geom_hbond_atom_site_label_A
_geom_hbond_distance_DH
_geom_hbond_distance_HA
_geom_hbond_distance_DA
_geom_hbond_angle_DHA
O4 H4 Cl1 0.84(2) 2.31(3) 3.130(5) 163(7)
O8 H8 Cl2 0.84(2) 2.25(3) 3.062(4) 163(6)
O12 H12 Cl3 0.84(2) 2.26(3) 3.078(4) 164(6)
O16 H16 Cl4 0.85(2) 2.39(5) 3.136(6) 146(7)

loop_
_geom_torsion_atom_site_label_1
_geom_torsion_atom_site_label_2
_geom_torsion_atom_site_label_3
_geom_torsion_atom_site_label_4
_geom_torsion
_geom_torsion_site_symmetry_1
Cu1 O1 C1 C2 154.9(3) .
Cu1 O1 C1 C6 -27.3(6) .
Cu1 O15 C58 C57 -159.8(4) .
Cu1 N1 C7 C6 -0.2(7) .
Cu1 N1 C7 C8 -177.3(3) .
Cu2 O1 C1 C2 -62.2(5) .
Cu2 O1 C1 C6 115.6(4) .
Cu2 O3 C13 C12 -23.6(6) .
Cu2 O4 C15 C14 -37.2(5) .
Cu2 O6 N3 Cu3 -15.7(5) .
Cu2 O6 N3 C22 167.3(3) .
Cu2 N2 C11 C2 -45.7(5) .
Cu2 N2 C12 C13 -43.3(5) .
Cu2 N2 C14 C15 -47.2(6) .
Cu3 O3 C13 C12 154.1(4) .
Cu3 O5 C16 C17 -151.9(3) .
Cu3 O5 C16 C21 31.6(6) .
Cu3 N3 C22 C21 4.0(6) .
Cu3 N3 C22 C23 -177.2(3) .
Cu4 O5 C16 C17 58.7(4) .
Cu4 O5 C16 C21 -117.7(4) .
Cu4 O7 C28 C27 21.3(5) .
Cu4 O8 C30 C29 35.6(5) .
Cu4 O10 N5 Cu5 19.9(4) .
Cu4 O10 N5 C37 -160.7(3) .
Cu4 N4 C26 C17 45.1(5) .
Cu4 N4 C27 C28 43.0(4) .
Cu4 N4 C29 C30 44.9(5) .
Cu5 O7 C28 C27 -158.0(3) .
Cu5 O9 C31 C32 149.2(3) .
Cu5 O9 C31 C36 -31.1(6) .
Cu5 N5 C37 C36 1.7(6) .
Cu5 N5 C37 C38 -178.0(3) .
Cu6 O9 C31 C32 -56.7(5) .
Cu6 O9 C31 C36 122.9(4) .
Cu6 O11 C43 C42 -20.6(5) .
Cu6 O12 C45 C44 -33.6(5) .
Cu6 O14 N7 Cu7 -19.6(4) .
Cu6 O14 N7 C52 159.1(3) .
Cu6 N6 C41 C32 -42.5(5) .
Cu6 N6 C42 C43 -43.2(4) .
Cu6 N6 C44 C45 -50.2(5) .
Cu7 O11 C43 C42 160.8(3) .
Cu7 O13 C46 C47 -151.2(3) .
Cu7 O13 C46 C51 30.2(6) .
Cu7 N7 C52 C51 -4.5(6) .
Cu7 N7 C52 C53 175.4(3) .
Cu8 O2 N1 Cu1 13.5(5) .
Cu8 O2 N1 C7 -167.6(3) .
Cu8 O13 C46 C47 56.9(4) .
Cu8 O13 C46 C51 -121.7(4) .
Cu8 O15 C58 C57 20.8(6) .
Cu8 O16 C60 C59 33.3(6) .
Cu8 N8 C56 C47 41.7(5) .
Cu8 N8 C57 C58 41.7(5) .
Cu8 N8 C59 C60 49.8(5) .
Cl4 Cu7 O11 Cu6 -167.23(18) .
Cl4 Cu7 O11 C43 11.3(4) .
O1 Cu2 O3 Cu3 -88.9(4) .
O1 Cu2 O3 C13 89.0(5) .
O1 Cu2 O6 N3 159.1(3) .
O1 C1 C2 C3 178.5(4) .
O1 C1 C2 C11 -1.7(7) .
O1 C1 C6 C5 -179.0(4) .
O1 C1 C6 C7 -2.1(7) .
O2 Cu8 O15 Cu1 -1.7(2) .
O2 Cu8 O15 C58 177.8(4) .
O2 N1 C7 C6 -179.0(4) .
O2 N1 C7 C8 3.9(6) .
O3 Cu2 O6 N3 7.3(4) .
O4 Cu2 O3 Cu3 103.1(2) .
O4 Cu2 O3 C13 -79.0(4) .
O4 Cu2 O6 N3 -104.1(3) .
O5 Cu4 O10 N5 -161.4(3) .
O5 C16 C17 C18 -178.1(4) .
O5 C16 C17 C26 4.2(6) .
O5 C16 C21 C20 -179.5(4) .
O5 C16 C21 C22 2.3(7) .
O6 Cu2 O3 Cu3 3.9(3) .
O6 Cu2 O3 C13 -178.2(4) .
O6 N3 C22 C21 -179.3(4) .
O6 N3 C22 C23 -0.5(6) .
O7 Cu4 O10 N5 -10.3(3) .
O8 Cu4 O10 N5 100.3(3) .
O9 Cu6 O14 N7 164.5(3) .
O9 C31 C32 C33 -175.9(4) .
O9 C31 C32 C41 -3.2(6) .
O9 C31 C36 C35 174.2(4) .
O9 C31 C36 C37 -7.5(7) .
O10 N5 C37 C36 -177.7(4) .
O10 N5 C37 C38 2.6(6) .
O11 Cu6 O14 N7 11.8(3) .
O12 Cu6 O14 N7 -100.6(3) .
O13 Cu7 O11 Cu6 71.7(8) .
O13 Cu7 O11 C43 -109.8(8) .
O13 Cu8 O2 N1 -160.0(3) .
O13 Cu8 O15 Cu1 91.6(4) .
O13 Cu8 O15 C58 -88.9(5) .
O13 C46 C47 C48 177.8(4) .
O13 C46 C47 C56 4.6(6) .
O13 C46 C51 C50 -175.8(4) .
O13 C46 C51 C52 6.6(7) .
O14 N7 C52 C51 176.9(4) .
O14 N7 C52 C53 -3.3(6) .
O15 Cu8 O2 N1 -7.2(4) .
O16 Cu8 O2 N1 106.3(4) .
O16 Cu8 O15 Cu1 -97.7(2) .
O16 Cu8 O15 C58 81.8(4) .
N1 C7 C8 C9 81.8(6) .
N2 Cu2 O3 Cu3 -178.1(3) .
N2 Cu2 O3 C13 -0.2(4) .
N2 C12 C13 O3 45.6(6) .
N2 C14 C15 O4 58.5(6) .
N3 C22 C23 C24 -81.2(6) .
N4 C27 C28 O7 -43.6(5) .
N4 C29 C30 O8 -55.8(6) .
N5 C37 C38 C39 77.5(6) .
N6 C42 C43 O11 43.4(5) .
N6 C44 C45 O12 57.8(6) .
N7 Cu7 O11 Cu6 -6.9(2) .
N7 Cu7 O11 C43 171.6(4) .
N7 C52 C53 C54 -76.9(6) .
N8 Cu8 O15 Cu1 -177.3(2) .
N8 Cu8 O15 C58 2.2(4) .
N8 C57 C58 O15 -42.5(6) .
N8 C59 C60 O16 -57.5(7) .
C1 C2 C3 C4 0.2(7) .
C1 C2 C11 N2 64.6(6) .
C1 C6 C7 N1 15.8(7) .
C1 C6 C7 C8 -167.1(4) .
C2 C1 C6 C5 -1.2(7) .
C2 C1 C6 C7 175.7(4) .
C2 C3 C4 C5 -0.2(7) .
C2 C3 C4 C10 -178.9(5) .
C3 C2 C11 N2 -115.6(5) .
C3 C4 C5 C6 -0.5(7) .
C4 C5 C6 C1 1.2(7) .
C4 C5 C6 C7 -175.8(4) .
C5 C6 C7 N1 -167.3(4) .
C5 C6 C7 C8 9.8(6) .
C6 C1 C2 C3 0.6(7) .
C6 C1 C2 C11 -179.6(4) .
C6 C7 C8 C9 -95.4(5) .
C10 C4 C5 C6 178.2(5) .
C11 N2 C12 C13 -163.9(4) .
C11 N2 C14 C15 77.0(6) .
C11 C2 C3 C4 -179.7(5) .
C12 N2 C11 C2 68.9(5) .
C12 N2 C14 C15 -159.4(5) .
C14 N2 C11 C2 -168.3(4) .
C14 N2 C12 C13 73.4(5) .
C16 C17 C18 C19 -1.9(7) .
C16 C17 C26 N4 -64.7(6) .
C16 C21 C22 N3 -20.5(7) .
C16 C21 C22 C23 160.7(4) .
C17 C16 C21 C20 4.2(7) .
C17 C16 C21 C22 -174.1(4) .
C17 C18 C19 C20 2.3(7) .
C17 C18 C19 C25 -176.5(5) .
C18 C17 C26 N4 117.6(5) .
C18 C19 C20 C21 0.6(8) .
C19 C20 C21 C16 -3.8(7) .
C19 C20 C21 C22 174.6(5) .
C20 C21 C22 N3 161.3(4) .
C20 C21 C22 C23 -17.5(6) .
C21 C16 C17 C18 -1.5(7) .
C21 C16 C17 C26 -179.3(4) .
C21 C22 C23 C24 97.6(5) .
C25 C19 C20 C21 179.3(5) .
C26 N4 C27 C28 162.9(4) .
C26 N4 C29 C30 -79.1(5) .
C26 C17 C18 C19 175.8(5) .
C27 N4 C26 C17 -69.2(5) .
C27 N4 C29 C30 158.5(4) .
C29 N4 C26 C17 167.8(4) .
C29 N4 C27 C28 -74.7(5) .
C31 C32 C33 C34 0.6(7) .
C31 C32 C41 N6 59.7(6) .
C31 C36 C37 N5 22.4(7) .
C31 C36 C37 C38 -157.9(4) .
C32 C31 C36 C35 -6.2(6) .
C32 C31 C36 C37 172.1(4) .
C32 C33 C34 C35 -3.7(7) .
C32 C33 C34 C40 174.7(5) .
C33 C32 C41 N6 -127.7(5) .
C33 C34 C35 C36 1.8(7) .
C34 C35 C36 C31 3.1(7) .
C34 C35 C36 C37 -175.3(4) .
C35 C36 C37 N5 -159.3(4) .
C35 C36 C37 C38 20.4(6) .
C36 C31 C32 C33 4.5(7) .
C36 C31 C32 C41 177.2(4) .
C36 C37 C38 C39 -102.2(5) .
C40 C34 C35 C36 -176.6(5) .
C41 N6 C42 C43 -164.7(4) .
C41 N6 C44 C45 74.8(5) .
C41 C32 C33 C34 -171.9(5) .
C42 N6 C41 C32 72.5(5) .
C42 N6 C44 C45 -162.0(4) .
C44 N6 C41 C32 -165.1(4) .
C44 N6 C42 C43 72.9(5) .
C46 C47 C48 C49 -1.0(7) .
C46 C47 C56 N8 -61.1(6) .
C46 C51 C52 N7 -19.7(7) .
C46 C51 C52 C53 160.4(4) .
C47 C46 C51 C50 5.6(6) .
C47 C46 C51 C52 -171.9(4) .
C47 C48 C49 C50 3.1(8) .
C47 C48 C49 C55 -175.9(5) .
C48 C47 C56 N8 125.8(5) .
C48 C49 C50 C51 -0.9(7) .
C49 C50 C51 C46 -3.5(7) .
C49 C50 C51 C52 174.2(4) .
C50 C51 C52 N7 162.8(4) .
C50 C51 C52 C53 -17.1(6) .
C51 C46 C47 C48 -3.6(7) .
C51 C46 C47 C56 -176.8(4) .
C51 C52 C53 C54 103.0(5) .
C55 C49 C50 C51 178.1(5) .
C56 N8 C57 C58 163.4(4) .
C56 N8 C59 C60 -75.1(6) .
C56 C47 C48 C49 172.1(5) .
C57 N8 C56 C47 -73.5(5) .
C57 N8 C59 C60 161.3(5) .
C59 N8 C56 C47 163.3(4) .
C59 N8 C57 C58 -73.2(5) .
C69 O19 C69 C70 177.2(19) 2_656
C62 O17 C63 C64 -175.9(18) .
C63 O17 C62 C61 -173.3(18) .
C66 O18 C67 C68 83.5(16) .
C67 O18 C66 C65 171.2(12) .
